data_4077740
loop_
_publ_author_name
'Doherty, Simon'
'Waugh, Mark'
'Scanlan, Tom H.'
'Elsegood, Mark R. J.'
'Clegg, William'

_publ_section_title
;
 Regioselective Addition of Tris(dialkylamino) Phosphines to
 [Fe2(CO)6(\m-PPh2){\m-\h1:\h2-(H)CCCH2}]:&#x00A0; Novel P&#x2212;C
 Coupling Reactions and Unusual Hydrocarbyl Rearrangements
;
_journal_issue 4
_journal_name_full Organometallics
_journal_page_first 679
_journal_paper_doi 10.1021/om980757n
_journal_volume 18
_journal_year 1999
_chemical_formula_sum 'C27 H31 Fe2 N3 O6 P2'
_chemical_formula_weight 667.19
_chemical_name_systematic
;
 ?
;
_space_group_IT_number 14
_symmetry_cell_setting monoclinic
_symmetry_space_group_name_Hall '-P 2yn'
_symmetry_space_group_name_H-M 'P 1 21/n 1'
_atom_sites_solution_hydrogens geom
_atom_sites_solution_primary direct
_atom_sites_solution_secondary difmap
_audit_creation_method SHELXL-97
_cell_angle_alpha 90.00
_cell_angle_beta 103.901(3)
_cell_angle_gamma 90.00
_cell_formula_units_Z 4
_cell_length_a 11.8666(12)
_cell_length_b 16.5989(17)
_cell_length_c 15.8624(16)
_cell_measurement_reflns_used 8103
_cell_measurement_temperature 160(2)
_cell_measurement_theta_max 28.06
_cell_measurement_theta_min 1.80
_cell_volume 3032.9(5)
_computing_cell_refinement 'local programs'
_computing_data_collection 'Bruker SMART'
_computing_data_reduction 'Bruker SAINT'
_computing_molecular_graphics 'Bruker SHELXTL'
_computing_publication_material 'SHELXTL and local programs'
_computing_structure_refinement 'Bruker SHELXTL'
_computing_structure_solution 'Bruker SHELXTL'
_diffrn_ambient_temperature 160(2)
_diffrn_measured_fraction_theta_full 0.962
_diffrn_measured_fraction_theta_max 0.962
_diffrn_measurement_device_type 'Bruker SMART CCD diffractometer'
_diffrn_measurement_method '\w rotation with narrow frames'
_diffrn_radiation_monochromator graphite
_diffrn_radiation_source 'fine-focus sealed tube'
_diffrn_radiation_type MoK\a
_diffrn_radiation_wavelength 0.71073
_diffrn_reflns_av_R_equivalents 0.0526
_diffrn_reflns_av_sigmaI/netI 0.0612
_diffrn_reflns_limit_h_max 14
_diffrn_reflns_limit_h_min -12
_diffrn_reflns_limit_k_max 19
_diffrn_reflns_limit_k_min -14
_diffrn_reflns_limit_l_max 18
_diffrn_reflns_limit_l_min -17
_diffrn_reflns_number 15718
_diffrn_reflns_theta_full 25.00
_diffrn_reflns_theta_max 25.00
_diffrn_reflns_theta_min 1.94
_diffrn_standards_decay_% 0
_diffrn_standards_number 0
_exptl_absorpt_coefficient_mu 1.106
_exptl_absorpt_correction_T_max 0.894
_exptl_absorpt_correction_T_min 0.696
_exptl_absorpt_correction_type empirical
_exptl_crystal_colour orange
_exptl_crystal_density_diffrn 1.461
_exptl_crystal_density_method 'not measured'
_exptl_crystal_description prism
_exptl_crystal_F_000 1376
_exptl_crystal_size_max 0.33
_exptl_crystal_size_mid 0.15
_exptl_crystal_size_min 0.07
_refine_diff_density_max 0.391
_refine_diff_density_min -0.439
_refine_diff_density_rms 0.069
_refine_ls_extinction_coef 0.0008(3)
_refine_ls_extinction_expression Fc^*^=kFc[1+0.001xFc^2^\l^3^/sin(2\q)]^-1/4^
_refine_ls_extinction_method SHELXL
_refine_ls_goodness_of_fit_ref 0.992
_refine_ls_hydrogen_treatment mixed
_refine_ls_matrix_type full
_refine_ls_number_parameters 426
_refine_ls_number_reflns 5329
_refine_ls_number_restraints 270
_refine_ls_restrained_S_all 1.176
_refine_ls_R_factor_all 0.0761
_refine_ls_R_factor_gt 0.0458
_refine_ls_shift/su_max 0.004
_refine_ls_shift/su_mean 0.000
_refine_ls_structure_factor_coef Fsqd
_refine_ls_weighting_details 'w=1/[\s^2^(Fo^2^)+(0.0602P)^2^+0.0000P] where P=(Fo^2^+2Fc^2^)/3'
_refine_ls_weighting_scheme calc
_refine_ls_wR_factor_gt 0.1012
_refine_ls_wR_factor_ref 0.1129
_reflns_number_gt 3759
_reflns_number_total 5329
_reflns_threshold_expression >2sigma(I)
_cod_data_source_file om980757n.cif
_cod_data_source_block compound_2a
_cod_depositor_comments
;
The following automatic conversions were performed:

'_refine_ls_weighting_scheme' value 'calc
w=1/[\s^2^(Fo^2^)+(0.0602P)^2^+0.0000P] where P=(Fo^2^+2Fc^2^)/3' was
changed to 'calc'. New tag '_refine_ls_weighting_details' was
created. The value of the new tag was set to
'w=1/[\s^2^(Fo^2^)+(0.0602P)^2^+0.0000P] where P=(Fo^2^+2Fc^2^)/3'.

Automatic conversion script
Id: cif_fix_values 3143 2015-03-26 13:38:13Z robertas 
;
_cod_original_sg_symbol_H-M 'P 21/n'
_cod_database_code 4077740

loop_
_symmetry_equiv_pos_as_xyz
'x, y, z'
'-x+1/2, y+1/2, -z+1/2'
'-x, -y, -z'
'x-1/2, -y-1/2, z-1/2'

loop_
_atom_site_label
_atom_site_type_symbol
_atom_site_fract_x
_atom_site_fract_y
_atom_site_fract_z
_atom_site_U_iso_or_equiv
_atom_site_adp_type
_atom_site_occupancy
_atom_site_calc_flag
_atom_site_refinement_flags
_atom_site_disorder_assembly
_atom_site_disorder_group
Fe1 Fe 0.59514(5) 0.14698(4) 0.93196(4) 0.0313(2) Uani 1 d . . .
Fe2 Fe 0.50960(5) 0.20256(4) 0.76816(4) 0.0317(2) Uani 1 d . . .
C1 C 0.4262(4) 0.1460(3) 0.9405(3) 0.0366(11) Uani 1 d . . .
H1 H 0.4093 0.1263 0.9923 0.044 Uiso 1 calc R . .
C2 C 0.3353(3) 0.1725(3) 0.8748(3) 0.0321(10) Uani 1 d . . .
C3 C 0.3469(4) 0.2049(3) 0.7927(3) 0.0405(11) Uani 1 d . . .
H3A H 0.3200 0.2615 0.7889 0.049 Uiso 1 calc R . .
H3B H 0.2934 0.1747 0.7457 0.049 Uiso 1 calc R . .
P1 P 0.19148(10) 0.15936(8) 0.88812(8) 0.0446(4) Uani 1 d D . .
N1 N 0.1047(4) 0.2300(3) 0.8398(4) 0.0780(16) Uani 1 d DU . .
C4 C 0.0566(10) 0.2350(8) 0.7565(7) 0.082(3) Uani 0.542(5) d PDU A 1
H4A H 0.1018 0.2033 0.7242 0.123 Uiso 0.542(5) calc PR A 1
H4B H 0.0549 0.2915 0.7382 0.123 Uiso 0.542(5) calc PR A 1
H4C H -0.0228 0.2141 0.7449 0.123 Uiso 0.542(5) calc PR A 1
C5 C 0.0518(9) 0.2757(6) 0.9050(8) 0.083(4) Uani 0.542(5) d PDU A 1
H5A H 0.0994 0.2668 0.9639 0.125 Uiso 0.542(5) calc PR A 1
H5B H -0.0272 0.2561 0.9011 0.125 Uiso 0.542(5) calc PR A 1
H5C H 0.0494 0.3334 0.8917 0.125 Uiso 0.542(5) calc PR A 1
C4A C -0.0143(9) 0.2304(8) 0.7893(8) 0.068(4) Uani 0.458(5) d PDU A 2
H4A1 H -0.0479 0.1766 0.7904 0.101 Uiso 0.458(5) calc PR A 2
H4A2 H -0.0164 0.2455 0.7292 0.101 Uiso 0.458(5) calc PR A 2
H4A3 H -0.0591 0.2695 0.8142 0.101 Uiso 0.458(5) calc PR A 2
C5A C 0.1492(9) 0.3214(6) 0.8334(8) 0.059(3) Uani 0.458(5) d PDU A 2
H5A1 H 0.2301 0.3261 0.8665 0.089 Uiso 0.458(5) calc PR A 2
H5A2 H 0.1007 0.3585 0.8574 0.089 Uiso 0.458(5) calc PR A 2
H5A3 H 0.1438 0.3351 0.7724 0.089 Uiso 0.458(5) calc PR A 2
N2 N 0.1425(3) 0.0735(2) 0.8440(3) 0.0551(11) Uani 1 d DU . .
C6 C 0.2164(8) 0.0003(5) 0.8431(7) 0.051(2) Uani 0.542(5) d PDU A 1
H6A H 0.2985 0.0150 0.8631 0.076 Uiso 0.542(5) calc PR A 1
H6B H 0.2018 -0.0211 0.7838 0.076 Uiso 0.542(5) calc PR A 1
H6C H 0.1972 -0.0408 0.8817 0.076 Uiso 0.542(5) calc PR A 1
C7 C 0.0180(7) 0.0503(6) 0.8110(7) 0.049(3) Uani 0.542(5) d PDU A 1
H7A H -0.0314 0.0972 0.8130 0.073 Uiso 0.542(5) calc PR A 1
H7B H -0.0013 0.0073 0.8474 0.073 Uiso 0.542(5) calc PR A 1
H7C H 0.0052 0.0313 0.7510 0.073 Uiso 0.542(5) calc PR A 1
C6A C 0.1818(13) 0.0394(9) 0.7776(10) 0.091(5) Uani 0.458(5) d PDU A 2
H6A1 H 0.2422 0.0736 0.7639 0.136 Uiso 0.458(5) calc PR A 2
H6A2 H 0.1172 0.0342 0.7262 0.136 Uiso 0.458(5) calc PR A 2
H6A3 H 0.2140 -0.0140 0.7954 0.136 Uiso 0.458(5) calc PR A 2
C7A C 0.0489(14) 0.0389(10) 0.8800(15) 0.121(7) Uani 0.458(5) d PDU A 2
H7A1 H 0.0357 0.0737 0.9266 0.181 Uiso 0.458(5) calc PR A 2
H7A2 H 0.0716 -0.0150 0.9031 0.181 Uiso 0.458(5) calc PR A 2
H7A3 H -0.0227 0.0352 0.8339 0.181 Uiso 0.458(5) calc PR A 2
N3 N 0.1991(9) 0.1397(6) 0.9935(6) 0.046(3) Uani 0.542(5) d PDU A 1
C8 C 0.1323(9) 0.0783(6) 1.0271(6) 0.062(3) Uani 0.542(5) d PDU A 1
H8A H 0.0948 0.0422 0.9798 0.094 Uiso 0.542(5) calc PR A 1
H8B H 0.0730 0.1046 1.0511 0.094 Uiso 0.542(5) calc PR A 1
H8C H 0.1846 0.0472 1.0728 0.094 Uiso 0.542(5) calc PR A 1
C9 C 0.2578(9) 0.1979(8) 1.0607(7) 0.075(4) Uani 0.542(5) d PDU A 1
H9A H 0.3005 0.2374 1.0345 0.112 Uiso 0.542(5) calc PR A 1
H9B H 0.3121 0.1691 1.1072 0.112 Uiso 0.542(5) calc PR A 1
H9C H 0.1997 0.2257 1.0847 0.112 Uiso 0.542(5) calc PR A 1
N3A N 0.1758(13) 0.1793(8) 0.9850(8) 0.066(4) Uani 0.458(5) d PDU A 2
C8A C 0.2186(17) 0.1187(13) 1.0516(12) 0.119(7) Uani 0.458(5) d PDU A 2
H8A1 H 0.2494 0.0726 1.0257 0.178 Uiso 0.458(5) calc PR A 2
H8A2 H 0.1549 0.1008 1.0765 0.178 Uiso 0.458(5) calc PR A 2
H8A3 H 0.2804 0.1421 1.0975 0.178 Uiso 0.458(5) calc PR A 2
C9A C 0.1297(14) 0.2509(8) 1.0170(9) 0.095(5) Uani 0.458(5) d PDU A 2
H9A1 H 0.1011 0.2881 0.9687 0.143 Uiso 0.458(5) calc PR A 2
H9A2 H 0.1911 0.2771 1.0608 0.143 Uiso 0.458(5) calc PR A 2
H9A3 H 0.0658 0.2358 1.0431 0.143 Uiso 0.458(5) calc PR A 2
C10 C 0.7434(4) 0.1448(3) 0.9267(3) 0.0413(11) Uani 1 d . . .
O10 O 0.8409(3) 0.1401(2) 0.9268(2) 0.0564(10) Uani 1 d . . .
C11 C 0.6324(4) 0.1508(3) 1.0466(3) 0.0508(13) Uani 1 d . . .
O11 O 0.6545(3) 0.1560(3) 1.1208(2) 0.0857(14) Uani 1 d . . .
C12 C 0.5665(4) 0.0444(3) 0.8998(3) 0.0456(12) Uani 1 d . . .
O12 O 0.5463(4) -0.0207(2) 0.8787(3) 0.0733(12) Uani 1 d . . .
C13 C 0.6500(4) 0.1950(3) 0.7462(3) 0.0441(12) Uani 1 d . . .
O13 O 0.7380(3) 0.1877(3) 0.7292(2) 0.0662(11) Uani 1 d . . .
C14 C 0.4587(4) 0.2735(3) 0.6856(3) 0.0406(11) Uani 1 d . . .
O14 O 0.4257(3) 0.3212(2) 0.6327(2) 0.0598(10) Uani 1 d . . .
C15 C 0.4634(4) 0.1060(3) 0.7241(3) 0.0429(12) Uani 1 d . . .
P2 P 0.57118(10) 0.27174(7) 0.88811(7) 0.0313(3) Uani 1 d . . .
O15 O 0.4294(3) 0.0449(2) 0.6963(2) 0.0687(11) Uani 1 d . . .
C16 C 0.6988(4) 0.3366(3) 0.8960(3) 0.0385(11) Uani 1 d . . .
C17 C 0.7842(4) 0.3416(3) 0.9723(3) 0.0468(12) Uani 1 d . . .
H17 H 0.7775 0.3098 1.0206 0.056 Uiso 1 calc R . .
C18 C 0.8791(4) 0.3918(3) 0.9802(4) 0.0569(14) Uani 1 d . . .
H18 H 0.9363 0.3948 1.0335 0.068 Uiso 1 calc R . .
C19 C 0.8897(5) 0.4377(3) 0.9095(4) 0.0624(16) Uani 1 d . . .
H19 H 0.9548 0.4721 0.9138 0.075 Uiso 1 calc R . .
C20 C 0.8066(5) 0.4331(3) 0.8339(4) 0.0656(16) Uani 1 d . . .
H20 H 0.8144 0.4642 0.7854 0.079 Uiso 1 calc R . .
C21 C 0.7102(5) 0.3836(3) 0.8266(3) 0.0525(13) Uani 1 d . . .
H21 H 0.6520 0.3821 0.7737 0.063 Uiso 1 calc R . .
C22 C 0.4799(4) 0.3413(3) 0.9325(3) 0.0380(11) Uani 1 d . . .
C23 C 0.4750(5) 0.3395(3) 1.0174(4) 0.0656(16) Uani 1 d . . .
H23 H 0.5183 0.2999 1.0549 0.079 Uiso 1 calc R . .
C24 C 0.4084(6) 0.3937(4) 1.0500(4) 0.082(2) Uani 1 d . . .
H24 H 0.4072 0.3911 1.1096 0.099 Uiso 1 calc R . .
C25 C 0.3462(6) 0.4494(4) 0.9997(5) 0.084(2) Uani 1 d . . .
H25 H 0.3009 0.4868 1.0227 0.100 Uiso 1 calc R . .
C26 C 0.3483(8) 0.4519(5) 0.9169(6) 0.125(3) Uani 1 d . . .
H26 H 0.3037 0.4916 0.8804 0.150 Uiso 1 calc R . .
C27 C 0.4144(6) 0.3976(4) 0.8819(4) 0.097(3) Uani 1 d . . .
H27 H 0.4134 0.4003 0.8219 0.116 Uiso 1 calc R . .

loop_
_atom_site_aniso_label
_atom_site_aniso_U_11
_atom_site_aniso_U_22
_atom_site_aniso_U_33
_atom_site_aniso_U_23
_atom_site_aniso_U_13
_atom_site_aniso_U_12
Fe1 0.0291(4) 0.0373(4) 0.0288(4) 0.0075(3) 0.0092(3) 0.0039(3)
Fe2 0.0316(4) 0.0407(4) 0.0247(3) 0.0037(3) 0.0105(3) 0.0049(3)
C1 0.033(2) 0.043(3) 0.037(3) 0.002(2) 0.014(2) 0.000(2)
C2 0.027(2) 0.040(3) 0.032(3) -0.0044(19) 0.0118(19) 0.0008(19)
C3 0.041(3) 0.042(3) 0.042(3) -0.003(2) 0.016(2) 0.005(2)
P1 0.0280(6) 0.0682(9) 0.0407(7) -0.0141(6) 0.0141(5) -0.0030(6)
N1 0.038(3) 0.074(3) 0.109(4) -0.047(3) -0.008(2) 0.020(2)
C4 0.056(7) 0.090(9) 0.100(6) 0.042(7) 0.017(6) 0.021(7)
C5 0.057(7) 0.054(7) 0.145(10) -0.020(7) 0.037(7) 0.014(6)
C4A 0.043(6) 0.086(9) 0.068(9) -0.014(7) 0.003(5) 0.001(6)
C5A 0.041(6) 0.067(6) 0.077(9) -0.007(6) 0.027(6) 0.015(5)
N2 0.030(2) 0.052(3) 0.084(3) 0.002(2) 0.015(2) -0.0028(19)
C6 0.043(5) 0.046(5) 0.067(7) -0.008(5) 0.019(5) -0.009(4)
C7 0.039(4) 0.048(6) 0.060(6) -0.002(5) 0.013(5) -0.011(4)
C6A 0.082(10) 0.072(10) 0.123(13) -0.046(9) 0.035(9) -0.021(8)
C7A 0.086(12) 0.062(10) 0.24(2) 0.005(14) 0.098(13) -0.020(9)
N3 0.037(6) 0.073(7) 0.036(5) -0.018(5) 0.024(5) -0.010(5)
C8 0.043(6) 0.101(8) 0.046(6) 0.018(5) 0.015(5) -0.009(5)
C9 0.059(7) 0.113(9) 0.060(7) -0.052(7) 0.028(6) -0.014(6)
N3A 0.051(7) 0.102(10) 0.052(7) 0.018(6) 0.027(5) 0.019(8)
C8A 0.083(12) 0.193(16) 0.093(13) 0.071(12) 0.046(11) 0.064(13)
C9A 0.122(13) 0.120(11) 0.060(9) -0.013(8) 0.056(9) 0.011(9)
C10 0.045(3) 0.044(3) 0.037(3) 0.011(2) 0.013(2) 0.005(2)
O10 0.0287(19) 0.083(3) 0.060(2) 0.0109(19) 0.0158(16) 0.0134(18)
C11 0.033(3) 0.082(4) 0.038(3) 0.009(3) 0.009(2) -0.005(3)
O11 0.063(3) 0.161(5) 0.031(2) 0.009(2) 0.0072(19) -0.018(3)
C12 0.050(3) 0.040(3) 0.050(3) 0.013(2) 0.018(2) 0.008(3)
O12 0.094(3) 0.037(2) 0.093(3) 0.006(2) 0.030(2) 0.001(2)
C13 0.046(3) 0.062(3) 0.025(3) 0.006(2) 0.010(2) 0.002(3)
O13 0.041(2) 0.115(3) 0.051(2) 0.016(2) 0.0281(18) 0.015(2)
C14 0.037(3) 0.051(3) 0.037(3) 0.004(2) 0.013(2) 0.003(2)
O14 0.061(2) 0.071(2) 0.046(2) 0.0255(19) 0.0089(18) 0.008(2)
C15 0.046(3) 0.059(3) 0.027(3) -0.006(2) 0.015(2) 0.002(3)
P2 0.0320(6) 0.0339(6) 0.0308(6) 0.0030(5) 0.0128(5) 0.0015(5)
O15 0.085(3) 0.061(3) 0.063(3) -0.027(2) 0.024(2) -0.008(2)
C16 0.039(3) 0.036(3) 0.045(3) -0.001(2) 0.020(2) -0.001(2)
C17 0.044(3) 0.046(3) 0.052(3) 0.000(2) 0.015(2) -0.009(2)
C18 0.051(3) 0.060(4) 0.062(4) -0.008(3) 0.018(3) -0.016(3)
C19 0.058(4) 0.053(3) 0.086(5) -0.018(3) 0.036(3) -0.022(3)
C20 0.079(4) 0.060(4) 0.067(4) 0.006(3) 0.034(4) -0.020(3)
C21 0.062(3) 0.051(3) 0.047(3) 0.008(2) 0.017(3) -0.012(3)
C22 0.043(3) 0.033(3) 0.042(3) -0.006(2) 0.018(2) -0.002(2)
C23 0.083(4) 0.070(4) 0.048(3) -0.009(3) 0.025(3) 0.023(3)
C24 0.110(6) 0.077(5) 0.071(5) -0.022(4) 0.044(4) 0.021(4)
C25 0.095(5) 0.055(4) 0.113(6) -0.024(4) 0.048(5) 0.016(4)
C26 0.169(8) 0.110(6) 0.100(7) 0.012(5) 0.039(6) 0.096(6)
C27 0.148(7) 0.088(5) 0.065(4) 0.020(4) 0.048(4) 0.077(5)

loop_
_atom_type_symbol
_atom_type_description
_atom_type_scat_dispersion_real
_atom_type_scat_dispersion_imag
_atom_type_scat_source
C C 0.0033 0.0016 'International Tables Vol C Tables 4.2.6.8 and 6.1.1.4'
H H 0.0000 0.0000 'International Tables Vol C Tables 4.2.6.8 and 6.1.1.4'
N N 0.0061 0.0033 'International Tables Vol C Tables 4.2.6.8 and 6.1.1.4'
O O 0.0106 0.0060 'International Tables Vol C Tables 4.2.6.8 and 6.1.1.4'
P P 0.1023 0.0942 'International Tables Vol C Tables 4.2.6.8 and 6.1.1.4'
Fe Fe 0.3463 0.8444 'International Tables Vol C Tables 4.2.6.8 and 6.1.1.4'

loop_
_geom_angle_atom_site_label_1
_geom_angle_atom_site_label_2
_geom_angle_atom_site_label_3
_geom_angle
C11 Fe1 C10 92.5(2)
C11 Fe1 C12 108.2(2)
C10 Fe1 C12 95.1(2)
C11 Fe1 C1 86.49(19)
C10 Fe1 C1 178.03(19)
C12 Fe1 C1 83.62(19)
C11 Fe1 P2 105.98(18)
C10 Fe1 P2 93.40(15)
C12 Fe1 P2 144.34(16)
C1 Fe1 P2 88.50(13)
C11 Fe1 Fe2 156.48(18)
C10 Fe1 Fe2 96.24(14)
C12 Fe1 Fe2 92.81(16)
C1 Fe1 Fe2 85.35(13)
P2 Fe1 Fe2 51.82(3)
C14 Fe2 C15 107.0(2)
C14 Fe2 C13 94.1(2)
C15 Fe2 C13 94.2(2)
C14 Fe2 C3 87.59(19)
C15 Fe2 C3 82.90(19)
C13 Fe2 C3 177.0(2)
C14 Fe2 P2 106.22(16)
C15 Fe2 P2 144.96(15)
C13 Fe2 P2 94.27(16)
C3 Fe2 P2 87.62(13)
C14 Fe2 Fe1 157.53(16)
C15 Fe2 Fe1 94.51(15)
C13 Fe2 Fe1 90.64(14)
C3 Fe2 Fe1 88.71(13)
P2 Fe2 Fe1 51.46(3)
C2 C1 Fe1 123.3(3)
C1 C2 C3 125.0(4)
C1 C2 P1 117.9(3)
C3 C2 P1 116.9(3)
C2 C3 Fe2 117.3(3)
N1 P1 N3A 95.5(5)
N1 P1 N2 107.9(2)
N3A P1 N2 118.2(6)
N1 P1 N3 119.0(4)
N3A P1 N3 24.8(4)
N2 P1 N3 100.7(4)
N1 P1 C2 111.8(2)
N3A P1 C2 114.7(6)
N2 P1 C2 108.0(2)
N3 P1 C2 108.4(4)
C4 N1 C4A 46.4(7)
C4 N1 C5 120.0(7)
C4A N1 C5 82.4(7)
C4 N1 C5A 87.0(8)
C4A N1 C5A 104.5(8)
C5 N1 C5A 76.8(6)
C4 N1 P1 126.5(6)
C4A N1 P1 133.5(7)
C5 N1 P1 110.7(6)
C5A N1 P1 121.8(5)
C6A N2 C7A 124.1(10)
C6A N2 C7 96.6(8)
C7A N2 C7 42.7(9)
C6A N2 C6 49.6(8)
C7A N2 C6 100.6(8)
C7 N2 C6 108.6(6)
C6A N2 P1 122.6(7)
C7A N2 P1 113.3(8)
C7 N2 P1 126.5(5)
C6 N2 P1 124.3(4)
C8 N3 C9 113.2(9)
C8 N3 P1 126.1(7)
C9 N3 P1 119.4(8)
C9A N3A C8A 114.0(12)
C9A N3A P1 129.5(9)
C8A N3A P1 116.5(11)
O10 C10 Fe1 176.2(4)
O11 C11 Fe1 177.5(5)
O12 C12 Fe1 178.8(5)
O13 C13 Fe2 177.0(5)
O14 C14 Fe2 178.7(4)
O15 C15 Fe2 177.3(4)
C22 P2 C16 99.1(2)
C22 P2 Fe1 121.25(15)
C16 P2 Fe1 119.51(15)
C22 P2 Fe2 123.91(16)
C16 P2 Fe2 117.63(15)
Fe1 P2 Fe2 76.72(4)
C17 C16 C21 118.2(4)
C17 C16 P2 121.0(4)
C21 C16 P2 120.9(4)
C18 C17 C16 121.8(5)
C17 C18 C19 119.2(5)
C20 C19 C18 119.6(5)
C19 C20 C21 121.0(5)
C16 C21 C20 120.2(5)
C27 C22 C23 116.5(5)
C27 C22 P2 121.1(4)
C23 C22 P2 122.3(4)
C22 C23 C24 121.4(6)
C25 C24 C23 121.1(6)
C26 C25 C24 118.7(6)
C25 C26 C27 121.5(7)
C22 C27 C26 120.7(6)

loop_
_geom_bond_atom_site_label_1
_geom_bond_atom_site_label_2
_geom_bond_distance
Fe1 C11 1.766(5)
Fe1 C10 1.781(5)
Fe1 C12 1.786(5)
Fe1 C1 2.042(4)
Fe1 P2 2.1813(13)
Fe1 Fe2 2.7140(9)
Fe2 C14 1.756(5)
Fe2 C15 1.781(5)
Fe2 C13 1.787(5)
Fe2 C3 2.060(4)
Fe2 P2 2.1920(13)
C1 C2 1.379(6)
C2 C3 1.446(6)
C2 P1 1.783(4)
P1 N1 1.626(5)
P1 N3A 1.626(11)
P1 N2 1.631(4)
P1 N3 1.684(9)
N1 C4 1.309(10)
N1 C4A 1.446(10)
N1 C5 1.534(9)
N1 C5A 1.618(10)
N2 C6A 1.371(11)
N2 C7A 1.481(11)
N2 C7 1.495(8)
N2 C6 1.500(8)
N3 C8 1.468(11)
N3 C9 1.481(11)
N3A C9A 1.449(13)
N3A C8A 1.458(13)
C10 O10 1.160(5)
C11 O11 1.146(6)
C12 O12 1.140(6)
C13 O13 1.145(5)
C14 O14 1.152(5)
C15 O15 1.140(6)
P2 C22 1.835(4)
P2 C16 1.837(5)
C16 C17 1.381(7)
C16 C21 1.383(6)
C17 C18 1.382(6)
C18 C19 1.386(7)
C19 C20 1.359(8)
C20 C21 1.390(7)
C22 C27 1.350(7)
C22 C23 1.363(7)
C23 C24 1.378(7)
C24 C25 1.324(9)
C25 C26 1.319(9)
C26 C27 1.395(8)
